data_2235640
loop_
_publ_author_name
'Kargar, Hadi'
'Kia, Reza'
'Adabi Ardakani, Amir'
'Tahir, Muhammad Nawaz'

_publ_section_title
;
 Bis(dimethylformamide-\k<i>O</i>){4,4',6,6'-tetrachloro-2,2-[butane-1,4-diyl(nitrilomethanylylidene)]diphenolato-\k^4^<i>O</i>,<i>N</i>,<i>N</i>',<i>O</i>'}nickel(II)
;
_journal_coeditor_code SU2463
_journal_issue 7
_journal_name_full 'Acta Crystallographica Section E'
_journal_page_first m997
_journal_page_last m998
_journal_paper_doi 10.1107/S1600536812028681
_journal_volume 68
_journal_year 2012
_chemical_formula_iupac '[Ni (C18 H14 Cl4 N2 O2) (C3 H7 N O)2]'
_chemical_formula_moiety 'C24 H28 Cl4 N4 Ni O4'
_chemical_formula_sum 'C24 H28 Cl4 N4 Ni O4'
_chemical_formula_weight 637.01
_chemical_name_systematic
Bis(dimethylformamide-\k<i>O</i>){4,4',6,6'-tetrachloro-2,2-[butane-1,4-diyl(nitrilomethanylylidene)]diphenolato-\k^4^<i>O</i>,<i>N</i>,<i>N</i>',<i>O</i>'}nickel(II)
_space_group_IT_number 14
_symmetry_cell_setting monoclinic
_symmetry_space_group_name_Hall '-P 2yn'
_symmetry_space_group_name_H-M 'P 1 21/n 1'
_atom_sites_solution_hydrogens geom
_atom_sites_solution_primary direct
_atom_sites_solution_secondary difmap
_audit_creation_method SHELXL-97
_cell_angle_alpha 90.00
_cell_angle_beta 93.236(3)
_cell_angle_gamma 90.00
_cell_formula_units_Z 4
_cell_length_a 9.7392(11)
_cell_length_b 19.165(2)
_cell_length_c 15.0197(14)
_cell_measurement_reflns_used 3422
_cell_measurement_temperature 291(2)
_cell_measurement_theta_max 27.50
_cell_measurement_theta_min 2.78
_cell_volume 2799.0(5)
_computing_cell_refinement 'SAINT (Bruker, 2005)'
_computing_data_collection 'APEX2 (Bruker, 2005)'
_computing_data_reduction 'SAINT (Bruker, 2005)'
_computing_molecular_graphics 'SHELXTL (Sheldrick, 2008)'
_computing_publication_material 'SHELXTL (Sheldrick, 2008) and PLATON (Spek, 2009)'
_computing_structure_refinement 'SHELXL97 (Sheldrick, 2008)'
_computing_structure_solution 'SHELXS97 (Sheldrick, 2008)'
_diffrn_ambient_temperature 291(2)
_diffrn_measured_fraction_theta_full 0.993
_diffrn_measured_fraction_theta_max 0.993
_diffrn_measurement_device_type
;
Bruker SMART APEXII CCD area-detector
;
_diffrn_measurement_method '\f and \w scans'
_diffrn_radiation_monochromator graphite
_diffrn_radiation_source 'fine-focus sealed tube'
_diffrn_radiation_type MoK\a
_diffrn_radiation_wavelength 0.71073
_diffrn_reflns_av_R_equivalents 0.0527
_diffrn_reflns_av_sigmaI/netI 0.0597
_diffrn_reflns_limit_h_max 12
_diffrn_reflns_limit_h_min -12
_diffrn_reflns_limit_k_max 25
_diffrn_reflns_limit_k_min -25
_diffrn_reflns_limit_l_max 19
_diffrn_reflns_limit_l_min -18
_diffrn_reflns_number 23789
_diffrn_reflns_theta_full 27.90
_diffrn_reflns_theta_max 27.90
_diffrn_reflns_theta_min 1.72
_diffrn_standards_number 0
_exptl_absorpt_coefficient_mu 1.112
_exptl_absorpt_correction_T_max 0.7608
_exptl_absorpt_correction_T_min 0.6902
_exptl_absorpt_correction_type multi-scan
_exptl_absorpt_process_details '(<i>SADABS</i>; Bruker, 2005)'
_exptl_crystal_colour green
_exptl_crystal_density_diffrn 1.512
_exptl_crystal_density_method 'not measured'
_exptl_crystal_description prism
_exptl_crystal_F_000 1312
_exptl_crystal_size_max 0.36
_exptl_crystal_size_mid 0.28
_exptl_crystal_size_min 0.26
_refine_diff_density_max 0.393
_refine_diff_density_min -0.583
_refine_ls_extinction_method none
_refine_ls_goodness_of_fit_ref 1.016
_refine_ls_hydrogen_treatment constr
_refine_ls_matrix_type full
_refine_ls_number_parameters 338
_refine_ls_number_reflns 6633
_refine_ls_number_restraints 0
_refine_ls_restrained_S_all 1.016
_refine_ls_R_factor_all 0.0820
_refine_ls_R_factor_gt 0.0438
_refine_ls_shift/su_max 0.001
_refine_ls_shift/su_mean 0.000
_refine_ls_structure_factor_coef Fsqd
_refine_ls_weighting_details 'calc w=1/[\s^2^(Fo^2^)+(0.0542P)^2^+0.7005P] where P=(Fo^2^+2Fc^2^)/3'
_refine_ls_weighting_scheme calc
_refine_ls_wR_factor_gt 0.1043
_refine_ls_wR_factor_ref 0.1232
_reflns_number_gt 4349
_reflns_number_total 6633
_reflns_threshold_expression I>2\s(I)
_cod_data_source_file su2463.cif
_cod_data_source_block I
_cod_original_sg_symbol_H-M 'P 21/n'
_cod_database_code 2235640
_cod_database_fobs_code 2235640

loop_
_symmetry_equiv_pos_as_xyz
'x, y, z'
'-x+1/2, y+1/2, -z+1/2'
'-x, -y, -z'
'x-1/2, -y-1/2, z-1/2'

loop_
_atom_site_type_symbol
_atom_site_label
_atom_site_fract_x
_atom_site_fract_y
_atom_site_fract_z
_atom_site_U_iso_or_equiv
_atom_site_adp_type
_atom_site_calc_flag
_atom_site_refinement_flags
_atom_site_occupancy
_atom_site_symmetry_multiplicity
Ni Ni1 0.03675(3) 0.167782(17) 0.39862(2) 0.03835(12) Uani d . 1 1
Cl Cl1 0.42524(9) 0.25307(4) 0.57798(6) 0.0652(2) Uani d . 1 1
Cl Cl2 0.34269(10) 0.05880(5) 0.83006(6) 0.0714(3) Uani d . 1 1
Cl Cl3 0.40497(8) 0.00038(5) 0.36167(6) 0.0626(2) Uani d . 1 1
Cl Cl4 0.18116(14) -0.08010(6) 0.04365(7) 0.0929(4) Uani d . 1 1
O O1 0.1739(2) 0.19835(9) 0.49423(13) 0.0440(5) Uani d . 1 1
O O2 0.1643(2) 0.09054(10) 0.36689(14) 0.0477(5) Uani d . 1 1
O O3 0.1363(2) 0.23648(11) 0.31056(15) 0.0545(5) Uani d . 1 1
O O4 -0.0881(2) 0.25534(10) 0.43674(16) 0.0536(5) Uani d . 1 1
N N1 -0.0578(2) 0.10534(11) 0.48708(16) 0.0393(5) Uani d . 1 1
N N2 -0.0946(2) 0.14157(11) 0.29273(16) 0.0413(5) Uani d . 1 1
N N3 0.3381(3) 0.28212(13) 0.27093(18) 0.0524(6) Uani d . 1 1
N N4 -0.1082(3) 0.34747(13) 0.5284(2) 0.0599(7) Uani d . 1 1
C C1 0.2073(3) 0.16609(13) 0.56753(19) 0.0375(6) Uani d . 1 1
C C2 0.3275(3) 0.18564(14) 0.6196(2) 0.0438(7) Uani d . 1 1
C C3 0.3696(3) 0.15504(15) 0.6988(2) 0.0507(7) Uani d . 1 1
H H3 0.4488 0.1700 0.7307 0.061 Uiso calc R 1 1
C C4 0.2906(3) 0.10097(15) 0.7302(2) 0.0477(7) Uani d . 1 1
C C5 0.1725(3) 0.08039(14) 0.68435(19) 0.0440(7) Uani d . 1 1
H H5 0.1200 0.0449 0.7074 0.053 Uiso calc R 1 1
C C6 0.1289(3) 0.11139(13) 0.60378(19) 0.0395(6) Uani d . 1 1
C C7 0.0006(3) 0.08645(13) 0.5616(2) 0.0425(7) Uani d . 1 1
H H7 -0.0451 0.0524 0.5927 0.051 Uiso calc R 1 1
C C8 -0.1887(3) 0.07074(15) 0.4602(2) 0.0499(7) Uani d . 1 1
H H8A -0.2166 0.0421 0.5093 0.060 Uiso calc R 1 1
H H8B -0.1741 0.0400 0.4103 0.060 Uiso calc R 1 1
C C9 -0.3051(3) 0.12120(16) 0.4337(2) 0.0539(8) Uani d . 1 1
H H9A -0.3881 0.1052 0.4601 0.065 Uiso calc R 1 1
H H9B -0.2824 0.1666 0.4589 0.065 Uiso calc R 1 1
C C10 -0.3356(3) 0.12976(16) 0.3339(2) 0.0535(8) Uani d . 1 1
H H10A -0.3411 0.0837 0.3071 0.064 Uiso calc R 1 1
H H10B -0.4254 0.1513 0.3245 0.064 Uiso calc R 1 1
C C11 -0.2327(3) 0.17269(15) 0.2847(2) 0.0485(7) Uani d . 1 1
H H11A -0.2630 0.1758 0.2222 0.058 Uiso calc R 1 1
H H11B -0.2290 0.2196 0.3090 0.058 Uiso calc R 1 1
C C12 -0.0633(3) 0.10065(14) 0.22963(19) 0.0416(6) Uani d . 1 1
H H12 -0.1270 0.0977 0.1813 0.050 Uiso calc R 1 1
C C13 0.0590(3) 0.05857(14) 0.22437(19) 0.0424(7) Uani d . 1 1
C C14 0.0659(3) 0.01658(16) 0.1478(2) 0.0510(7) Uani d . 1 1
H H14 -0.0042 0.0189 0.1032 0.061 Uiso calc R 1 1
C C15 0.1742(4) -0.02746(16) 0.1383(2) 0.0556(8) Uani d . 1 1
C C16 0.2789(3) -0.03246(15) 0.2039(2) 0.0540(8) Uani d . 1 1
H H16 0.3522 -0.0628 0.1972 0.065 Uiso calc R 1 1
C C17 0.2736(3) 0.00781(14) 0.2790(2) 0.0447(7) Uani d . 1 1
C C18 0.1638(3) 0.05554(14) 0.2943(2) 0.0411(6) Uani d . 1 1
C C19 0.2586(3) 0.24959(15) 0.3267(2) 0.0493(7) Uani d . 1 1
H H19 0.2982 0.2358 0.3817 0.059 Uiso calc R 1 1
C C20 0.2846(4) 0.30430(19) 0.1833(2) 0.0675(10) Uani d . 1 1
H H20A 0.1949 0.2845 0.1712 0.101 Uiso calc R 1 1
H H20B 0.3450 0.2887 0.1391 0.101 Uiso calc R 1 1
H H20C 0.2783 0.3543 0.1818 0.101 Uiso calc R 1 1
C C21 0.4789(4) 0.3010(2) 0.2978(3) 0.0774(11) Uani d . 1 1
H H21A 0.5021 0.2828 0.3563 0.116 Uiso calc R 1 1
H H21B 0.4875 0.3509 0.2987 0.116 Uiso calc R 1 1
H H21C 0.5400 0.2818 0.2562 0.116 Uiso calc R 1 1
C C22 -0.0370(3) 0.30254(15) 0.4834(2) 0.0518(8) Uani d . 1 1
H H22 0.0583 0.3067 0.4872 0.062 Uiso calc R 1 1
C C23 -0.2567(4) 0.3464(2) 0.5240(3) 0.0882(14) Uani d . 1 1
H H23A -0.2892 0.3089 0.4859 0.132 Uiso calc R 1 1
H H23B -0.2912 0.3899 0.5003 0.132 Uiso calc R 1 1
H H23C -0.2885 0.3396 0.5827 0.132 Uiso calc R 1 1
C C24 -0.0397(5) 0.4028(2) 0.5811(4) 0.1100(18) Uani d . 1 1
H H24A -0.0736 0.4474 0.5606 0.165 Uiso calc R 1 1
H H24B 0.0577 0.4005 0.5746 0.165 Uiso calc R 1 1
H H24C -0.0583 0.3970 0.6428 0.165 Uiso calc R 1 1

loop_
_atom_site_aniso_label
_atom_site_aniso_U_11
_atom_site_aniso_U_22
_atom_site_aniso_U_33
_atom_site_aniso_U_12
_atom_site_aniso_U_13
_atom_site_aniso_U_23
Ni1 0.03646(19) 0.03847(19) 0.0406(2) -0.00509(14) 0.00601(15) 0.00000(15)
Cl1 0.0587(5) 0.0703(5) 0.0656(6) -0.0261(4) -0.0058(4) 0.0115(4)
Cl2 0.0795(6) 0.0831(6) 0.0507(5) 0.0078(5) -0.0038(4) 0.0170(4)
Cl3 0.0420(4) 0.0766(6) 0.0693(6) 0.0060(4) 0.0048(4) 0.0036(4)
Cl4 0.1229(9) 0.0960(8) 0.0603(6) 0.0309(7) 0.0097(6) -0.0273(5)
O1 0.0462(11) 0.0416(10) 0.0439(12) -0.0094(8) 0.0011(9) 0.0038(9)
O2 0.0433(11) 0.0566(12) 0.0432(12) 0.0064(9) 0.0019(9) -0.0071(10)
O3 0.0435(12) 0.0663(13) 0.0537(14) -0.0126(10) 0.0046(10) 0.0147(11)
O4 0.0486(12) 0.0433(11) 0.0691(15) -0.0007(9) 0.0056(11) -0.0119(10)
N1 0.0391(12) 0.0368(11) 0.0426(15) -0.0064(9) 0.0079(10) -0.0031(10)
N2 0.0363(12) 0.0409(12) 0.0466(15) -0.0010(9) 0.0024(10) 0.0035(11)
N3 0.0482(15) 0.0560(15) 0.0540(17) -0.0036(12) 0.0129(12) 0.0131(12)
N4 0.0649(18) 0.0504(15) 0.0648(19) 0.0059(13) 0.0066(15) -0.0137(13)
C1 0.0394(14) 0.0321(12) 0.0416(17) 0.0031(11) 0.0080(12) -0.0032(12)
C2 0.0434(16) 0.0412(14) 0.0471(19) -0.0034(12) 0.0054(13) -0.0020(13)
C3 0.0451(16) 0.0573(18) 0.049(2) 0.0048(14) -0.0011(14) -0.0009(15)
C4 0.0537(18) 0.0508(16) 0.0386(18) 0.0111(14) 0.0041(14) 0.0046(13)
C5 0.0542(18) 0.0398(14) 0.0393(17) 0.0007(12) 0.0138(14) -0.0016(12)
C6 0.0453(15) 0.0350(13) 0.0394(17) 0.0007(11) 0.0123(12) -0.0021(11)
C7 0.0463(16) 0.0362(14) 0.0468(19) -0.0054(12) 0.0190(14) 0.0010(12)
C8 0.0482(17) 0.0455(16) 0.056(2) -0.0161(13) 0.0061(14) 0.0006(14)
C9 0.0392(16) 0.0607(19) 0.063(2) -0.0134(14) 0.0131(14) -0.0137(15)
C10 0.0354(15) 0.0563(18) 0.069(2) -0.0025(13) 0.0039(14) -0.0054(16)
C11 0.0392(15) 0.0496(16) 0.056(2) 0.0017(12) -0.0025(14) -0.0013(14)
C12 0.0405(15) 0.0442(15) 0.0398(17) -0.0041(12) -0.0010(12) 0.0014(12)
C13 0.0447(16) 0.0435(15) 0.0396(17) -0.0009(12) 0.0069(13) 0.0062(12)
C14 0.0596(19) 0.0535(18) 0.0401(18) -0.0003(14) 0.0052(14) 0.0011(14)
C15 0.070(2) 0.0538(18) 0.0440(19) 0.0072(16) 0.0124(17) -0.0045(15)
C16 0.0560(19) 0.0482(16) 0.060(2) 0.0041(14) 0.0239(17) 0.0032(15)
C17 0.0400(15) 0.0465(15) 0.0486(18) -0.0013(12) 0.0109(13) 0.0057(13)
C18 0.0384(14) 0.0417(14) 0.0443(18) -0.0061(11) 0.0125(12) 0.0060(13)
C19 0.0445(17) 0.0552(17) 0.0483(19) -0.0039(13) 0.0056(14) 0.0167(14)
C20 0.075(2) 0.075(2) 0.054(2) -0.0091(19) 0.0167(19) 0.0089(18)
C21 0.049(2) 0.090(3) 0.095(3) -0.0093(19) 0.020(2) 0.023(2)
C22 0.0494(18) 0.0416(15) 0.065(2) -0.0016(13) 0.0079(15) -0.0036(15)
C23 0.070(3) 0.073(3) 0.126(4) 0.011(2) 0.042(3) -0.005(2)
C24 0.119(4) 0.080(3) 0.129(5) 0.011(3) -0.007(3) -0.056(3)

loop_
_atom_type_symbol
_atom_type_description
_atom_type_scat_dispersion_real
_atom_type_scat_dispersion_imag
_atom_type_scat_source
C C 0.0033 0.0016 'International Tables Vol C Tables 4.2.6.8 and 6.1.1.4'
H H 0.0000 0.0000 'International Tables Vol C Tables 4.2.6.8 and 6.1.1.4'
N N 0.0061 0.0033 'International Tables Vol C Tables 4.2.6.8 and 6.1.1.4'
O O 0.0106 0.0060 'International Tables Vol C Tables 4.2.6.8 and 6.1.1.4'
Cl Cl 0.1484 0.1585 'International Tables Vol C Tables 4.2.6.8 and 6.1.1.4'
Ni Ni 0.3393 1.1124 'International Tables Vol C Tables 4.2.6.8 and 6.1.1.4'

loop_
_geom_angle_atom_site_label_1
_geom_angle_atom_site_label_2
_geom_angle_atom_site_label_3
_geom_angle
O1 Ni1 O2 89.39(8)
O1 Ni1 N1 90.68(9)
O2 Ni1 N1 91.73(9)
O1 Ni1 N2 174.92(8)
O2 Ni1 N2 90.14(9)
N1 Ni1 N2 94.39(9)
O1 Ni1 O3 87.48(8)
O2 Ni1 O3 89.95(8)
N1 Ni1 O3 177.50(9)
N2 Ni1 O3 87.46(9)
O1 Ni1 O4 86.86(8)
O2 Ni1 O4 175.86(8)
N1 Ni1 O4 90.08(8)
N2 Ni1 O4 93.44(9)
O3 Ni1 O4 88.13(8)
C1 O1 Ni1 126.97(17)
C18 O2 Ni1 128.06(19)
C19 O3 Ni1 118.2(2)
C22 O4 Ni1 120.2(2)
C7 N1 C8 116.6(2)
C7 N1 Ni1 122.67(18)
C8 N1 Ni1 120.01(19)
C12 N2 C11 116.3(3)
C12 N2 Ni1 124.1(2)
C11 N2 Ni1 119.52(19)
C19 N3 C20 121.1(3)
C19 N3 C21 121.1(3)
C20 N3 C21 117.7(3)
C22 N4 C23 121.5(3)
C22 N4 C24 121.1(3)
C23 N4 C24 117.4(3)
O1 C1 C2 120.3(2)
O1 C1 C6 124.4(3)
C2 C1 C6 115.3(3)
C3 C2 C1 124.2(3)
C3 C2 Cl1 119.2(2)
C1 C2 Cl1 116.6(2)
C2 C3 C4 118.1(3)
C2 C3 H3 121.0
C4 C3 H3 121.0
C5 C4 C3 120.7(3)
C5 C4 Cl2 119.6(2)
C3 C4 Cl2 119.7(3)
C4 C5 C6 121.5(3)
C4 C5 H5 119.3
C6 C5 H5 119.3
C5 C6 C1 120.2(3)
C5 C6 C7 116.9(2)
C1 C6 C7 122.9(3)
N1 C7 C6 128.2(2)
N1 C7 H7 115.9
C6 C7 H7 115.9
N1 C8 C9 113.9(2)
N1 C8 H8A 108.8
C9 C8 H8A 108.8
N1 C8 H8B 108.8
C9 C8 H8B 108.8
H8A C8 H8B 107.7
C10 C9 C8 115.3(3)
C10 C9 H9A 108.4
C8 C9 H9A 108.4
C10 C9 H9B 108.4
C8 C9 H9B 108.4
H9A C9 H9B 107.5
C11 C10 C9 116.1(3)
C11 C10 H10A 108.3
C9 C10 H10A 108.3
C11 C10 H10B 108.3
C9 C10 H10B 108.3
H10A C10 H10B 107.4
N2 C11 C10 111.5(2)
N2 C11 H11A 109.3
C10 C11 H11A 109.3
N2 C11 H11B 109.3
C10 C11 H11B 109.3
H11A C11 H11B 108.0
N2 C12 C13 127.9(3)
N2 C12 H12 116.1
C13 C12 H12 116.1
C14 C13 C18 120.9(3)
C14 C13 C12 116.2(3)
C18 C13 C12 122.8(3)
C15 C14 C13 120.8(3)
C15 C14 H14 119.6
C13 C14 H14 119.6
C14 C15 C16 120.8(3)
C14 C15 Cl4 120.5(3)
C16 C15 Cl4 118.6(2)
C17 C16 C15 119.2(3)
C17 C16 H16 120.4
C15 C16 H16 120.4
C16 C17 C18 123.7(3)
C16 C17 Cl3 118.8(2)
C18 C17 Cl3 117.5(2)
O2 C18 C13 125.1(3)
O2 C18 C17 120.3(3)
C13 C18 C17 114.6(3)
O3 C19 N3 124.4(3)
O3 C19 H19 117.8
N3 C19 H19 117.8
N3 C20 H20A 109.5
N3 C20 H20B 109.5
H20A C20 H20B 109.5
N3 C20 H20C 109.5
H20A C20 H20C 109.5
H20B C20 H20C 109.5
N3 C21 H21A 109.5
N3 C21 H21B 109.5
H21A C21 H21B 109.5
N3 C21 H21C 109.5
H21A C21 H21C 109.5
H21B C21 H21C 109.5
O4 C22 N4 124.4(3)
O4 C22 H22 117.8
N4 C22 H22 117.8
N4 C23 H23A 109.5
N4 C23 H23B 109.5
H23A C23 H23B 109.5
N4 C23 H23C 109.5
H23A C23 H23C 109.5
H23B C23 H23C 109.5
N4 C24 H24A 109.5
N4 C24 H24B 109.5
H24A C24 H24B 109.5
N4 C24 H24C 109.5
H24A C24 H24C 109.5
H24B C24 H24C 109.5

loop_
_geom_bond_atom_site_label_1
_geom_bond_atom_site_label_2
_geom_bond_distance
Ni1 O1 1.993(2)
Ni1 O2 2.0069(19)
Ni1 N1 2.046(2)
Ni1 N2 2.046(2)
Ni1 O3 2.1370(19)
Ni1 O4 2.1684(19)
Cl1 C2 1.742(3)
Cl2 C4 1.753(3)
Cl3 C17 1.738(3)
Cl4 C15 1.748(3)
O1 C1 1.288(3)
O2 C18 1.279(3)
O3 C19 1.229(3)
O4 C22 1.232(4)
N1 C7 1.279(4)
N1 C8 1.473(3)
N2 C12 1.280(4)
N2 C11 1.470(3)
N3 C19 1.328(4)
N3 C20 1.451(4)
N3 C21 1.452(4)
N4 C22 1.315(4)
N4 C23 1.445(5)
N4 C24 1.462(5)
C1 C2 1.421(4)
C1 C6 1.423(4)
C2 C3 1.368(4)
C3 C4 1.389(4)
C3 H3 0.9300
C4 C5 1.365(4)
C5 C6 1.393(4)
C5 H5 0.9300
C6 C7 1.450(4)
C7 H7 0.9300
C8 C9 1.526(4)
C8 H8A 0.9700
C8 H8B 0.9700
C9 C10 1.520(5)
C9 H9A 0.9700
C9 H9B 0.9700
C10 C11 1.520(4)
C10 H10A 0.9700
C10 H10B 0.9700
C11 H11A 0.9700
C11 H11B 0.9700
C12 C13 1.444(4)
C12 H12 0.9300
C13 C14 1.408(4)
C13 C18 1.425(4)
C14 C15 1.364(4)
C14 H14 0.9300
C15 C16 1.381(5)
C16 C17 1.370(4)
C16 H16 0.9300
C17 C18 1.436(4)
C19 H19 0.9300
C20 H20A 0.9600
C20 H20B 0.9600
C20 H20C 0.9600
C21 H21A 0.9600
C21 H21B 0.9600
C21 H21C 0.9600
C22 H22 0.9300
C23 H23A 0.9600
C23 H23B 0.9600
C23 H23C 0.9600
C24 H24A 0.9600
C24 H24B 0.9600
C24 H24C 0.9600

loop_
_geom_hbond_atom_site_label_D
_geom_hbond_atom_site_label_H
_geom_hbond_atom_site_label_A
_geom_hbond_site_symmetry_A
_geom_hbond_distance_DH
_geom_hbond_distance_HA
_geom_hbond_distance_DA
_geom_hbond_angle_DHA
_geom_hbond_publ_flag
C9 H9B O4 . 0.97 2.58 3.327(4) 134 y
C11 H11B O4 . 0.97 2.40 3.057(4) 125 y
C19 H19 O1 . 0.93 2.25 2.865(4) 123 y
C8 H8A Cl3 3_556 0.97 2.86 3.753(3) 153 y

loop_
_geom_torsion_atom_site_label_1
_geom_torsion_atom_site_label_2
_geom_torsion_atom_site_label_3
_geom_torsion_atom_site_label_4
_geom_torsion
O2 Ni1 O1 C1 -69.9(2)
N1 Ni1 O1 C1 21.8(2)
O3 Ni1 O1 C1 -159.9(2)
O4 Ni1 O1 C1 111.9(2)
O1 Ni1 O2 C18 -161.0(2)
N1 Ni1 O2 C18 108.4(2)
N2 Ni1 O2 C18 14.0(2)
O3 Ni1 O2 C18 -73.5(2)
O1 Ni1 O3 C19 27.0(2)
O2 Ni1 O3 C19 -62.4(2)
N2 Ni1 O3 C19 -152.6(2)
O4 Ni1 O3 C19 113.9(2)
O1 Ni1 O4 C22 15.5(2)
N1 Ni1 O4 C22 106.2(2)
N2 Ni1 O4 C22 -159.4(2)
O3 Ni1 O4 C22 -72.0(2)
O1 Ni1 N1 C7 -18.0(2)
O2 Ni1 N1 C7 71.5(2)
N2 Ni1 N1 C7 161.7(2)
O4 Ni1 N1 C7 -104.8(2)
O1 Ni1 N1 C8 172.2(2)
O2 Ni1 N1 C8 -98.3(2)
N2 Ni1 N1 C8 -8.1(2)
O4 Ni1 N1 C8 85.4(2)
N1 Ni1 N2 C12 -105.1(2)
O3 Ni1 N2 C12 76.6(2)
O4 Ni1 N2 C12 164.6(2)
O2 Ni1 N2 C11 169.0(2)
N1 Ni1 N2 C11 77.3(2)
O3 Ni1 N2 C11 -101.0(2)
O4 Ni1 N2 C11 -13.1(2)
Ni1 O1 C1 C2 165.65(18)
Ni1 O1 C1 C6 -16.2(4)
O1 C1 C2 C3 179.0(3)
C6 C1 C2 C3 0.6(4)
O1 C1 C2 Cl1 -1.0(3)
C6 C1 C2 Cl1 -179.33(19)
C1 C2 C3 C4 0.6(4)
Cl1 C2 C3 C4 -179.4(2)
C2 C3 C4 C5 -1.7(4)
C2 C3 C4 Cl2 178.5(2)
C3 C4 C5 C6 1.6(4)
Cl2 C4 C5 C6 -178.6(2)
C4 C5 C6 C1 -0.3(4)
C4 C5 C6 C7 -178.8(2)
O1 C1 C6 C5 -179.0(2)
C2 C1 C6 C5 -0.8(4)
O1 C1 C6 C7 -0.6(4)
C2 C1 C6 C7 177.6(2)
C8 N1 C7 C6 179.8(3)
Ni1 N1 C7 C6 9.7(4)
C5 C6 C7 N1 -177.9(3)
C1 C6 C7 N1 3.7(4)
C7 N1 C8 C9 129.0(3)
Ni1 N1 C8 C9 -60.6(3)
N1 C8 C9 C10 101.6(3)
C8 C9 C10 C11 -74.4(3)
C12 N2 C11 C10 93.9(3)
Ni1 N2 C11 C10 -88.3(3)
C9 C10 C11 N2 60.4(4)
C11 N2 C12 C13 -173.9(3)
Ni1 N2 C12 C13 8.4(4)
N2 C12 C13 C14 178.4(3)
N2 C12 C13 C18 2.3(4)
C18 C13 C14 C15 -0.8(4)
C12 C13 C14 C15 -177.0(3)
C13 C14 C15 C16 0.6(5)
C13 C14 C15 Cl4 179.3(2)
C14 C15 C16 C17 -0.4(5)
Cl4 C15 C16 C17 -179.1(2)
C15 C16 C17 C18 0.3(4)
C15 C16 C17 Cl3 179.3(2)
Ni1 O2 C18 C13 -8.8(4)
Ni1 O2 C18 C17 172.30(18)
C14 C13 C18 O2 -178.4(3)
C12 C13 C18 O2 -2.4(4)
C14 C13 C18 C17 0.6(4)
C12 C13 C18 C17 176.6(2)
C16 C17 C18 O2 178.6(3)
Cl3 C17 C18 O2 -0.4(3)
C16 C17 C18 C13 -0.4(4)
Cl3 C17 C18 C13 -179.41(19)
Ni1 O3 C19 N3 169.0(2)
C20 N3 C19 O3 -1.0(5)
C21 N3 C19 O3 174.7(3)
Ni1 O4 C22 N4 -161.8(3)
C23 N4 C22 O4 -2.2(5)
C24 N4 C22 O4 -178.9(4)
